data_1543257
loop_
_publ_author_name
'Rave, Justin A.'
'Garcia, Diego A.'
'Hillesheim, Patrick C.'
'Guillet, Gary L.'

_publ_section_title
;
 Bis[\m-2-(trimethylsilylamido)-6-(trimethylsilylamino)pyridine-\k^3^<i>N</i>^1^,<i>N</i>^2^:<i>N</i>^2^]bis[(diethyl
 ether-\k<i>O</i>)lithium(I)]
;
_journal_coeditor_code BH4003
_journal_issue 5
_journal_name_full IUCrData
_journal_page_first x160707
_journal_paper_doi 10.1107/S2414314616007070
_journal_volume 1
_journal_year 2016
_chemical_formula_iupac '[Li2 (C11 H22 N3 Si2)2 (C4 H10 O)2]'
_chemical_formula_moiety 'C30 H64 Li2 N6 O2 Si4'
_chemical_formula_sum 'C30 H64 Li2 N6 O2 Si4'
_chemical_formula_weight 667.11
_chemical_name_systematic
;Bis[\m-2-(trimethylsilylamido)-6-(trimethylsilylamino)pyridine-\k^3^<i>N</i>^1^,<i>N</i>^2^:<i>N</i>^2^]bis[(diethyl
ether-\k<i>O</i>)lithium(I)]
;
_space_group_crystal_system triclinic
_space_group_IT_number 2
_space_group_name_Hall '-P 1'
_space_group_name_H-M_alt 'P -1'
_symmetry_space_group_name_Hall '-P 1'
_symmetry_space_group_name_H-M 'P -1'
_atom_sites_solution_hydrogens mixed
_atom_sites_solution_primary direct
_atom_sites_solution_secondary difmap
_audit_creation_method
;
Olex2 1.2
(compiled 2015.09.30 svn.r3233 for OlexSys, GUI svn.r5103)
;
_cell_angle_alpha 74.34(2)
_cell_angle_beta 81.35(2)
_cell_angle_gamma 68.246(19)
_cell_formula_units_Z 1
_cell_length_a 9.870(7)
_cell_length_b 10.624(8)
_cell_length_c 11.319(7)
_cell_measurement_reflns_used 2530
_cell_measurement_temperature 173
_cell_measurement_theta_max 27.5
_cell_measurement_theta_min 2.1
_cell_volume 1059.8(13)
_computing_cell_refinement
;
CrystalClear (Rigaku, 2009)
;
_computing_data_collection
;
CrystalClear (Rigaku, 2009)
;
_computing_data_reduction
;
CrystalClear (Rigaku, 2009)
;
_computing_molecular_graphics
;
<i>OLEX2</i> (Dolomanov <i>et al.</i>,  2009)
;
_computing_publication_material
;
<i>OLEX2</i> (Dolomanov <i>et al.</i>,  2009)
;
_computing_structure_refinement
;
SHELXL2014 (Sheldrick, 2015b)
;
_computing_structure_solution
;
SHELXT (Sheldrick, 2015a)
;
_diffrn_ambient_temperature 173
_diffrn_detector_area_resol_mean 13.6612
_diffrn_measured_fraction_theta_full 0.993
_diffrn_measured_fraction_theta_max 0.988
_diffrn_measurement_device_type 'Rigaku XtaLAB mini'
_diffrn_measurement_method 'profile data from \w-scans'
_diffrn_radiation_monochromator 'Graphite Monochromator'
_diffrn_radiation_type MoK\a
_diffrn_radiation_wavelength 0.71073
_diffrn_reflns_av_R_equivalents 0.0558
_diffrn_reflns_limit_h_max 12
_diffrn_reflns_limit_h_min -12
_diffrn_reflns_limit_k_max 13
_diffrn_reflns_limit_k_min -13
_diffrn_reflns_limit_l_max 14
_diffrn_reflns_limit_l_min -14
_diffrn_reflns_number 11265
_diffrn_reflns_theta_full 26.000
_diffrn_reflns_theta_max 27.490
_diffrn_reflns_theta_min 2.225
_diffrn_standards_number 0
_exptl_absorpt_coefficient_mu 0.171
_exptl_absorpt_correction_T_max 1.000
_exptl_absorpt_correction_T_min 0.849
_exptl_absorpt_correction_type multi-scan
_exptl_absorpt_process_details
;
(<i>REQAB</i>; Rigaku, 1998)
;
_exptl_crystal_colour colourless
_exptl_crystal_density_diffrn 1.045
_exptl_crystal_density_method 'not measured'
_exptl_crystal_description prism
_exptl_crystal_F_000 364
_exptl_crystal_size_max 0.3
_exptl_crystal_size_mid 0.268
_exptl_crystal_size_min 0.221
_refine_diff_density_max 0.310
_refine_diff_density_min -0.250
_refine_ls_extinction_method none
_refine_ls_goodness_of_fit_ref 1.032
_refine_ls_hydrogen_treatment mixed
_refine_ls_matrix_type full
_refine_ls_number_parameters 209
_refine_ls_number_reflns 4805
_refine_ls_number_restraints 1
_refine_ls_restrained_S_all 1.032
_refine_ls_R_factor_all 0.1087
_refine_ls_R_factor_gt 0.0592
_refine_ls_shift/su_max 0.000
_refine_ls_shift/su_mean 0.000
_refine_ls_structure_factor_coef Fsqd
_refine_ls_weighting_details 'w=1/[\s^2^(Fo^2^)+(0.0485P)^2^+0.4277P] where P=(Fo^2^+2Fc^2^)/3'
_refine_ls_weighting_scheme calc
_refine_ls_wR_factor_gt 0.1249
_refine_ls_wR_factor_ref 0.1575
_reflns_number_gt 2876
_reflns_number_total 4805
_reflns_threshold_expression 'I > 2\s(I)'
_cod_data_source_file bh4003sup1.cif
_cod_data_source_block I
_cod_depositor_comments 'Adding full bibliography for 1543257.cif.'
_cod_original_cell_volume 1059.7(13)
_cod_database_code 1543257
_cod_database_fobs_code 1543257
_shelx_estimated_absorpt_t_min 0.950
_shelx_estimated_absorpt_t_max 0.963

loop_
_space_group_symop_operation_xyz
'x, y, z'
'-x, -y, -z'

loop_
_atom_site_type_symbol
_atom_site_label
_atom_site_fract_x
_atom_site_fract_y
_atom_site_fract_z
_atom_site_U_iso_or_equiv
_atom_site_adp_type
_atom_site_calc_flag
_atom_site_occupancy
_atom_site_disorder_assembly
_atom_site_disorder_group
Si Si1 0.19374(10) 0.19834(8) 0.62211(7) 0.0376(2) Uani d 1 . .
Si Si2 0.31366(9) 0.81456(9) 0.10132(7) 0.0383(2) Uani d 1 . .
N N1 0.2124(2) 0.5214(2) 0.36674(19) 0.0290(5) Uani d 1 . .
N N2 0.1464(2) 0.3537(2) 0.5147(2) 0.0306(5) Uani d 1 . .
N N3 0.2656(3) 0.7063(3) 0.2323(2) 0.0395(6) Uani d 1 . .
H H3A 0.188(4) 0.7368(18) 0.2637(18) 0.059 Uiso d 0.46(6) A 1
H H3B 0.2474(11) 0.741(2) 0.289(3) 0.059 Uiso d 0.54(6) A 2
O O1 0.1403(2) 0.6227(2) 0.6407(2) 0.0499(6) Uani d 1 . .
C C1 0.2251(3) 0.3830(3) 0.4077(2) 0.0295(6) Uani d 1 . .
C C2 0.3140(3) 0.2865(3) 0.3370(3) 0.0398(7) Uani d 1 . .
H H2 0.3246 0.1907 0.3636 0.048 Uiso calc 1 . .
C C3 0.3847(3) 0.3348(3) 0.2288(3) 0.0445(8) Uani d 1 . .
H H3 0.4437 0.2712 0.1808 0.053 Uiso calc 1 . .
C C4 0.3711(3) 0.4743(3) 0.1891(3) 0.0427(7) Uani d 1 . .
H H4 0.4198 0.5071 0.1150 0.051 Uiso calc 1 . .
C C5 0.2837(3) 0.5645(3) 0.2617(2) 0.0329(6) Uani d 1 . .
C C6 0.3966(4) 0.1089(4) 0.6330(3) 0.0642(11) Uani d 1 . .
H H6A 0.4377 0.0691 0.5613 0.096 Uiso calc 1 . .
H H6B 0.4168 0.0343 0.7081 0.096 Uiso calc 1 . .
H H6C 0.4413 0.1766 0.6353 0.096 Uiso calc 1 . .
C C7 0.1174(5) 0.0721(4) 0.5936(4) 0.0763(13) Uani d 1 . .
H H7A 0.0132 0.1193 0.5789 0.114 Uiso calc 1 . .
H H7B 0.1298 -0.0063 0.6655 0.114 Uiso calc 1 . .
H H7C 0.1692 0.0376 0.5215 0.114 Uiso calc 1 . .
C C8 0.1201(4) 0.2353(3) 0.7762(3) 0.0473(8) Uani d 1 . .
H H8A 0.1724 0.2868 0.7991 0.071 Uiso calc 1 . .
H H8B 0.1334 0.1472 0.8376 0.071 Uiso calc 1 . .
H H8C 0.0157 0.2912 0.7726 0.071 Uiso calc 1 . .
C C9 0.5159(4) 0.7672(4) 0.0779(3) 0.0566(9) Uani d 1 . .
H H9A 0.5558 0.7663 0.1524 0.085 Uiso calc 1 . .
H H9B 0.5394 0.8357 0.0087 0.085 Uiso calc 1 . .
H H9C 0.5589 0.6745 0.0602 0.085 Uiso calc 1 . .
C C10 0.2377(4) 0.8064(4) -0.0372(3) 0.0568(9) Uani d 1 . .
H H10A 0.2791 0.7111 -0.0491 0.085 Uiso calc 1 . .
H H10B 0.2631 0.8702 -0.1098 0.085 Uiso calc 1 . .
H H10C 0.1312 0.8336 -0.0252 0.085 Uiso calc 1 . .
C C11 0.2294(4) 0.9911(3) 0.1338(3) 0.0595(10) Uani d 1 . .
H H11A 0.1238 1.0126 0.1505 0.089 Uiso calc 1 . .
H H11B 0.2475 1.0604 0.0625 0.089 Uiso calc 1 . .
H H11C 0.2724 0.9930 0.2056 0.089 Uiso calc 1 . .
C C12 0.0508(4) 0.7007(3) 0.7268(3) 0.0502(8) Uani d 1 . .
H H12A -0.0435 0.7623 0.6907 0.060 Uiso calc 1 . .
H H12B 0.0997 0.7605 0.7423 0.060 Uiso calc 1 . .
C C13 0.0218(5) 0.6083(4) 0.8471(3) 0.0668(11) Uani d 1 . .
H H13A -0.0290 0.5506 0.8327 0.100 Uiso calc 1 . .
H H13B -0.0392 0.6661 0.9030 0.100 Uiso calc 1 . .
H H13C 0.1147 0.5481 0.8840 0.100 Uiso calc 1 . .
C C14 0.2957(4) 0.5744(5) 0.6535(4) 0.0722(12) Uani d 1 . .
H H14A 0.3395 0.4776 0.6429 0.087 Uiso calc 1 . .
H H14B 0.3137 0.5735 0.7375 0.087 Uiso calc 1 . .
C C15 0.3672(4) 0.6613(5) 0.5643(4) 0.0848(14) Uani d 1 . .
H H15A 0.3400 0.6720 0.4814 0.127 Uiso calc 1 . .
H H15B 0.4734 0.6169 0.5688 0.127 Uiso calc 1 . .
H H15C 0.3362 0.7531 0.5830 0.127 Uiso calc 1 . .
Li Li01 0.0751(5) 0.5642(5) 0.5205(4) 0.0323(10) Uani d 1 . .

loop_
_atom_site_aniso_label
_atom_site_aniso_U_11
_atom_site_aniso_U_22
_atom_site_aniso_U_33
_atom_site_aniso_U_12
_atom_site_aniso_U_13
_atom_site_aniso_U_23
Si1 0.0462(5) 0.0251(4) 0.0351(5) -0.0071(4) -0.0058(4) -0.0020(3)
Si2 0.0425(5) 0.0441(5) 0.0297(4) -0.0232(4) 0.0014(3) -0.0010(3)
N1 0.0288(12) 0.0289(12) 0.0266(11) -0.0090(10) 0.0015(9) -0.0052(9)
N2 0.0292(12) 0.0262(11) 0.0327(12) -0.0082(10) 0.0026(9) -0.0054(9)
N3 0.0454(16) 0.0401(14) 0.0325(14) -0.0194(12) 0.0085(11) -0.0073(11)
O1 0.0404(13) 0.0712(16) 0.0445(13) -0.0194(12) -0.0006(10) -0.0247(11)
C1 0.0275(14) 0.0297(14) 0.0313(14) -0.0101(12) -0.0048(11) -0.0051(11)
C2 0.0427(18) 0.0325(15) 0.0419(17) -0.0082(14) -0.0003(13) -0.0129(13)
C3 0.0457(19) 0.0435(18) 0.0420(18) -0.0111(15) 0.0069(14) -0.0174(14)
C4 0.0483(19) 0.0456(18) 0.0308(16) -0.0165(15) 0.0085(13) -0.0090(13)
C5 0.0338(15) 0.0353(15) 0.0301(15) -0.0139(13) 0.0008(12) -0.0071(12)
C6 0.055(2) 0.057(2) 0.051(2) 0.0174(18) -0.0075(17) -0.0142(17)
C7 0.128(4) 0.046(2) 0.061(3) -0.044(2) -0.021(2) 0.0045(18)
C8 0.0471(19) 0.0438(18) 0.0389(18) -0.0091(16) -0.0033(14) 0.0004(14)
C9 0.051(2) 0.084(3) 0.046(2) -0.039(2) 0.0071(16) -0.0165(18)
C10 0.058(2) 0.068(2) 0.0427(19) -0.0237(19) -0.0082(16) -0.0055(17)
C11 0.075(3) 0.0451(19) 0.054(2) -0.0274(19) 0.0074(18) -0.0002(16)
C12 0.072(2) 0.0484(19) 0.0408(18) -0.0289(18) 0.0018(16) -0.0183(15)
C13 0.087(3) 0.058(2) 0.053(2) -0.032(2) 0.012(2) -0.0085(18)
C14 0.052(2) 0.088(3) 0.072(3) -0.029(2) -0.023(2) 0.006(2)
C15 0.055(2) 0.129(4) 0.074(3) -0.046(3) -0.009(2) -0.007(3)
Li01 0.033(3) 0.031(2) 0.030(2) -0.009(2) -0.0003(19) -0.0059(19)

loop_
_atom_type_symbol
_atom_type_description
_atom_type_scat_dispersion_real
_atom_type_scat_dispersion_imag
_atom_type_scat_source
C C 0.0033 0.0016 'International Tables Vol C Tables 4.2.6.8 and 6.1.1.4'
H H 0.0000 0.0000 'International Tables Vol C Tables 4.2.6.8 and 6.1.1.4'
Li Li -0.0003 0.0001 'International Tables Vol C Tables 4.2.6.8 and 6.1.1.4'
N N 0.0061 0.0033 'International Tables Vol C Tables 4.2.6.8 and 6.1.1.4'
O O 0.0106 0.0060 'International Tables Vol C Tables 4.2.6.8 and 6.1.1.4'
Si Si 0.0817 0.0704 'International Tables Vol C Tables 4.2.6.8 and 6.1.1.4'

loop_
_geom_angle_atom_site_label_1
_geom_angle_atom_site_label_2
_geom_angle_atom_site_label_3
_geom_angle_site_symmetry_1
_geom_angle_site_symmetry_3
_geom_angle
N2 Si1 C6 . . 113.31(15)
N2 Si1 C7 . . 112.67(16)
N2 Si1 C8 . . 107.94(13)
N2 Si1 Li01 . 2_566 36.99(11)
C6 Si1 Li01 . 2_566 149.26(15)
C7 Si1 C6 . . 107.8(2)
C7 Si1 Li01 . 2_566 85.89(17)
C8 Si1 C6 . . 106.35(16)
C8 Si1 C7 . . 108.53(18)
C8 Si1 Li01 . 2_566 94.47(14)
N3 Si2 C9 . . 111.36(15)
N3 Si2 C10 . . 110.46(16)
N3 Si2 C11 . . 103.72(15)
C9 Si2 C10 . . 109.81(16)
C11 Si2 C9 . . 110.23(17)
C11 Si2 C10 . . 111.15(18)
C1 N1 Li01 . . 89.4(2)
C5 N1 C1 . . 120.5(2)
C5 N1 Li01 . . 150.2(2)
Si1 N2 Li01 . . 134.99(18)
Si1 N2 Li01 . 2_566 113.43(17)
C1 N2 Si1 . . 125.15(19)
C1 N2 Li01 . 2_566 108.7(2)
C1 N2 Li01 . . 89.1(2)
Li01 N2 Li01 2_566 . 73.8(2)
Si2 N3 H3A . . 116.7
Si2 N3 H3B . . 110.6
C5 N3 Si2 . . 132.4(2)
C5 N3 H3A . . 100.6
C5 N3 H3B . . 115.2
C12 O1 C14 . . 115.8(3)
C12 O1 Li01 . . 126.9(2)
C14 O1 Li01 . . 117.1(3)
N1 C1 C2 . . 119.1(2)
N2 C1 N1 . . 114.5(2)
N2 C1 C2 . . 126.4(3)
C1 C2 H2 . . 120.6
C3 C2 C1 . . 118.8(3)
C3 C2 H2 . . 120.6
C2 C3 H3 . . 119.3
C2 C3 C4 . . 121.3(3)
C4 C3 H3 . . 119.3
C3 C4 H4 . . 121.1
C3 C4 C5 . . 117.8(3)
C5 C4 H4 . . 121.1
N1 C5 N3 . . 115.0(2)
N1 C5 C4 . . 122.5(3)
C4 C5 N3 . . 122.5(3)
Si1 C6 H6A . . 109.5
Si1 C6 H6B . . 109.5
Si1 C6 H6C . . 109.5
H6A C6 H6B . . 109.5
H6A C6 H6C . . 109.5
H6B C6 H6C . . 109.5
Si1 C7 H7A . . 109.5
Si1 C7 H7B . . 109.5
Si1 C7 H7C . . 109.5
H7A C7 H7B . . 109.5
H7A C7 H7C . . 109.5
H7B C7 H7C . . 109.5
Si1 C8 H8A . . 109.5
Si1 C8 H8B . . 109.5
Si1 C8 H8C . . 109.5
H8A C8 H8B . . 109.5
H8A C8 H8C . . 109.5
H8B C8 H8C . . 109.5
Si2 C9 H9A . . 109.5
Si2 C9 H9B . . 109.5
Si2 C9 H9C . . 109.5
H9A C9 H9B . . 109.5
H9A C9 H9C . . 109.5
H9B C9 H9C . . 109.5
Si2 C10 H10A . . 109.5
Si2 C10 H10B . . 109.5
Si2 C10 H10C . . 109.5
H10A C10 H10B . . 109.5
H10A C10 H10C . . 109.5
H10B C10 H10C . . 109.5
Si2 C11 H11A . . 109.5
Si2 C11 H11B . . 109.5
Si2 C11 H11C . . 109.5
H11A C11 H11B . . 109.5
H11A C11 H11C . . 109.5
H11B C11 H11C . . 109.5
O1 C12 H12A . . 109.1
O1 C12 H12B . . 109.1
O1 C12 C13 . . 112.5(3)
H12A C12 H12B . . 107.8
C13 C12 H12A . . 109.1
C13 C12 H12B . . 109.1
C12 C13 H13A . . 109.5
C12 C13 H13B . . 109.5
C12 C13 H13C . . 109.5
H13A C13 H13B . . 109.5
H13A C13 H13C . . 109.5
H13B C13 H13C . . 109.5
O1 C14 H14A . . 109.1
O1 C14 H14B . . 109.1
O1 C14 C15 . . 112.7(3)
H14A C14 H14B . . 107.8
C15 C14 H14A . . 109.1
C15 C14 H14B . . 109.1
C14 C15 H15A . . 109.5
C14 C15 H15B . . 109.5
C14 C15 H15C . . 109.5
H15A C15 H15B . . 109.5
H15A C15 H15C . . 109.5
H15B C15 H15C . . 109.5
N1 Li01 Si1 . 2_566 97.29(17)
N1 Li01 N2 . . 67.04(16)
N1 Li01 N2 . 2_566 113.4(2)
N1 Li01 Li01 . 2_566 90.3(3)
N2 Li01 Si1 . 2_566 124.2(2)
N2 Li01 Si1 2_566 2_566 29.58(9)
N2 Li01 N2 2_566 . 106.2(2)
N2 Li01 Li01 2_566 2_566 53.26(18)
N2 Li01 Li01 . 2_566 52.89(18)
O1 Li01 Si1 . 2_566 113.1(2)
O1 Li01 N1 . . 118.9(2)
O1 Li01 N2 . . 121.4(2)
O1 Li01 N2 . 2_566 118.9(2)
O1 Li01 Li01 . 2_566 146.7(3)
Li01 Li01 Si1 2_566 2_566 75.4(2)

loop_
_geom_bond_atom_site_label_1
_geom_bond_atom_site_label_2
_geom_bond_site_symmetry_2
_geom_bond_distance
Si1 N2 . 1.713(2)
Si1 C6 . 1.878(4)
Si1 C7 . 1.878(4)
Si1 C8 . 1.871(3)
Si1 Li01 2_566 3.184(5)
Si2 N3 . 1.737(3)
Si2 C9 . 1.865(4)
Si2 C10 . 1.871(4)
Si2 C11 . 1.862(4)
N1 C1 . 1.381(3)
N1 C5 . 1.346(3)
N1 Li01 . 2.082(5)
N2 C1 . 1.364(3)
N2 Li01 2_566 2.088(5)
N2 Li01 . 2.098(5)
N3 H3A . 0.79(4)
N3 H3B . 0.79(4)
N3 C5 . 1.400(4)
O1 C12 . 1.432(4)
O1 C14 . 1.442(4)
O1 Li01 . 1.915(5)
C1 C2 . 1.423(4)
C2 H2 . 0.9500
C2 C3 . 1.386(4)
C3 H3 . 0.9500
C3 C4 . 1.389(4)
C4 H4 . 0.9500
C4 C5 . 1.392(4)
C6 H6A . 0.9800
C6 H6B . 0.9800
C6 H6C . 0.9800
C7 H7A . 0.9800
C7 H7B . 0.9800
C7 H7C . 0.9800
C8 H8A . 0.9800
C8 H8B . 0.9800
C8 H8C . 0.9800
C9 H9A . 0.9800
C9 H9B . 0.9800
C9 H9C . 0.9800
C10 H10A . 0.9800
C10 H10B . 0.9800
C10 H10C . 0.9800
C11 H11A . 0.9800
C11 H11B . 0.9800
C11 H11C . 0.9800
C12 H12A . 0.9900
C12 H12B . 0.9900
C12 C13 . 1.506(5)
C13 H13A . 0.9800
C13 H13B . 0.9800
C13 H13C . 0.9800
C14 H14A . 0.9900
C14 H14B . 0.9900
C14 C15 . 1.460(5)
C15 H15A . 0.9800
C15 H15B . 0.9800
C15 H15C . 0.9800
Li01 Si1 2_566 3.184(5)
Li01 N2 2_566 2.088(5)
Li01 Li01 2_566 2.515(9)

loop_
_geom_torsion_atom_site_label_1
_geom_torsion_atom_site_label_2
_geom_torsion_atom_site_label_3
_geom_torsion_atom_site_label_4
_geom_torsion_site_symmetry_1
_geom_torsion_site_symmetry_4
_geom_torsion
Si1 N2 C1 N1 . . -149.7(2)
Si1 N2 C1 C2 . . 31.2(4)
Si2 N3 C5 N1 . . -170.6(2)
Si2 N3 C5 C4 . . 10.6(5)
N1 C1 C2 C3 . . -0.3(4)
N2 C1 C2 C3 . . 178.8(3)
C1 N1 C5 N3 . . -178.1(2)
C1 N1 C5 C4 . . 0.7(4)
C1 C2 C3 C4 . . 0.5(5)
C2 C3 C4 C5 . . -0.1(5)
C3 C4 C5 N1 . . -0.5(4)
C3 C4 C5 N3 . . 178.2(3)
C5 N1 C1 N2 . . -179.5(2)
C5 N1 C1 C2 . . -0.3(4)
C6 Si1 N2 C1 . . 32.5(3)
C6 Si1 N2 Li01 . . -100.2(3)
C6 Si1 N2 Li01 . 2_566 169.6(2)
C7 Si1 N2 C1 . . -90.2(3)
C7 Si1 N2 Li01 . 2_566 46.9(2)
C7 Si1 N2 Li01 . . 137.1(3)
C8 Si1 N2 C1 . . 150.0(2)
C8 Si1 N2 Li01 . 2_566 -72.9(2)
C8 Si1 N2 Li01 . . 17.3(3)
C9 Si2 N3 C5 . . -67.9(3)
C10 Si2 N3 C5 . . 54.4(3)
C11 Si2 N3 C5 . . 173.6(3)
C12 O1 C14 C15 . . -100.7(4)
C14 O1 C12 C13 . . -83.7(4)
Li01 Si1 N2 C1 2_566 . -137.1(3)
Li01 Si1 N2 Li01 2_566 . 90.3(3)
Li01 N1 C1 N2 . . 1.0(3)
Li01 N1 C1 C2 . . -179.8(3)
Li01 N1 C5 N3 . . 0.8(6)
Li01 N1 C5 C4 . . 179.7(4)
Li01 N2 C1 N1 2_566 . 71.6(3)
Li01 N2 C1 N1 . . -1.0(3)
Li01 N2 C1 C2 2_566 . -107.5(3)
Li01 N2 C1 C2 . . 179.9(3)
Li01 O1 C12 C13 . . 91.0(4)
Li01 O1 C14 C15 . . 84.1(4)
